data_4110202
loop_
_publ_author_name
'Matthew J. Horner'
'K. Travis Holman'
'Michael D. Ward'

_publ_section_title
;
 Architectural Diversity and Elastic Networks in Hydrogen-Bonded Host
 Frameworks: From Molecular Jaws to Cylinders
;
_journal_name_full 'Journal of the American Chemical Society'
_journal_page_first 14640
_journal_page_last 14660
_journal_paper_doi 10.1021/ja0741574
_journal_volume 129
_journal_year 2007
_chemical_formula_sum 'C10 H17 N3 O3 S'
_chemical_formula_weight 259.33
_chemical_name_common 'guanidinium 2,3,4-trimethylbenzenesulfonate'
_chemical_name_systematic
; 
 ? 
;
_space_group_IT_number 62
_symmetry_cell_setting orthorhombic
_symmetry_space_group_name_Hall '-P 2ac 2n'
_symmetry_space_group_name_H-M 'P n m a'
_atom_sites_solution_hydrogens geom
_atom_sites_solution_primary direct
_atom_sites_solution_secondary difmap
_audit_creation_method SHELXL-97
_cell_angle_alpha 90.00
_cell_angle_beta 90.00
_cell_angle_gamma 90.00
_cell_formula_units_Z 4
_cell_length_a 20.044(4)
_cell_length_b 7.4640(16)
_cell_length_c 8.630(2)
_cell_measurement_reflns_used 925
_cell_measurement_temperature 173(2)
_cell_measurement_theta_max 23.291
_cell_measurement_theta_min 2.570
_cell_volume 1291.1(5)
_computing_cell_refinement 'SAINT, Bruker'
_computing_data_collection 'SMART, Bruker (or Siemens)'
_computing_data_reduction 'SAINT, Bruker'
_computing_molecular_graphics 'XSEED, L. Barbour; http://www.xseed.com'
_computing_publication_material CIFTAB
_computing_structure_refinement 'SHELXL-97 (Sheldrick, 1997)'
_computing_structure_solution 'SHELXS-97 (Sheldrick, 1990)'
_diffrn_ambient_temperature 173(2)
_diffrn_measured_fraction_theta_full 1.000
_diffrn_measured_fraction_theta_max 1.000
_diffrn_measurement_device_type 'SMART platform CCD, Bruker (or Siemens)'
_diffrn_measurement_method 'omega scans'
_diffrn_radiation_monochromator graphite
_diffrn_radiation_source 'fine-focus sealed tube'
_diffrn_radiation_type MoK\a
_diffrn_radiation_wavelength 0.71073
_diffrn_reflns_av_R_equivalents 0.0671
_diffrn_reflns_av_sigmaI/netI 0.0498
_diffrn_reflns_limit_h_max 25
_diffrn_reflns_limit_h_min -24
_diffrn_reflns_limit_k_max 6
_diffrn_reflns_limit_k_min -9
_diffrn_reflns_limit_l_max 11
_diffrn_reflns_limit_l_min -9
_diffrn_reflns_number 7809
_diffrn_reflns_theta_full 26.98
_diffrn_reflns_theta_max 26.98
_diffrn_reflns_theta_min 2.03
_exptl_absorpt_coefficient_mu 0.252
_exptl_absorpt_correction_T_max 0.9584
_exptl_absorpt_correction_T_min 0.9305
_exptl_absorpt_correction_type multi-scan
_exptl_absorpt_process_details 'SADABS, G. Sheldrick (1999)'
_exptl_crystal_colour colorless
_exptl_crystal_density_diffrn 1.334
_exptl_crystal_description needle
_exptl_crystal_F_000 552
_exptl_crystal_size_max 0.29
_exptl_crystal_size_mid 0.24
_exptl_crystal_size_min 0.17
_refine_diff_density_max 0.327
_refine_diff_density_min -0.232
_refine_diff_density_rms 0.051
_refine_ls_extinction_method none
_refine_ls_goodness_of_fit_ref 0.960
_refine_ls_hydrogen_treatment mixed
_refine_ls_matrix_type full
_refine_ls_number_parameters 97
_refine_ls_number_reflns 1517
_refine_ls_number_restraints 0
_refine_ls_restrained_S_all 0.960
_refine_ls_R_factor_all 0.1051
_refine_ls_R_factor_gt 0.0474
_refine_ls_shift/su_max 0.000
_refine_ls_shift/su_mean 0.000
_refine_ls_structure_factor_coef Fsqd
_refine_ls_weighting_details 'calc w=1/[\s^2^(Fo^2^)+(0.0722P)^2^+0.0000P] where P=(Fo^2^+2Fc^2^)/3'
_refine_ls_weighting_scheme calc
_refine_ls_wR_factor_gt 0.1142
_refine_ls_wR_factor_ref 0.1311
_reflns_number_gt 838
_reflns_number_total 1517
_reflns_threshold_expression >2sigma(I)
_cod_data_source_file ja0741574si20070910_040750_01.cif
_cod_data_source_block G2,3,4TMBS
_cod_database_code 4110202

loop_
_symmetry_equiv_pos_as_xyz
'x, y, z'
'-x+1/2, -y, z+1/2'
'x+1/2, -y+1/2, -z+1/2'
'-x, y+1/2, -z'
'-x, -y, -z'
'x-1/2, y, -z-1/2'
'-x-1/2, y-1/2, z-1/2'
'x, -y-1/2, z'

loop_
_atom_site_label
_atom_site_type_symbol
_atom_site_fract_x
_atom_site_fract_y
_atom_site_fract_z
_atom_site_U_iso_or_equiv
_atom_site_adp_type
_atom_site_occupancy
_atom_site_symmetry_multiplicity
_atom_site_calc_flag
_atom_site_refinement_flags
S1 S 0.35435(4) 0.2500 0.38989(12) 0.0472(3) Uani 1 2 d S
O1 O 0.36459(8) 0.0880(2) 0.4824(2) 0.0493(5) Uani 1 1 d .
O2 O 0.28886(11) 0.2500 0.3163(3) 0.0560(7) Uani 1 2 d S
C2 C 0.48249(18) 0.2500 0.2703(4) 0.0417(9) Uani 1 2 d S
C1 C 0.41394(18) 0.2500 0.2397(4) 0.0432(9) Uani 1 2 d S
C6 C 0.3902(2) 0.2500 0.0883(5) 0.0562(11) Uani 1 2 d S
H6 H 0.3436 0.2500 0.0687 0.067 Uiso 1 2 calc SR
C5 C 0.4348(2) 0.2500 -0.0329(5) 0.0633(11) Uani 1 2 d S
H5 H 0.4185 0.2500 -0.1362 0.076 Uiso 1 2 calc SR
C3 C 0.52748(18) 0.2500 0.1449(5) 0.0492(10) Uani 1 2 d S
C8 C 0.60099(19) 0.2500 0.1733(6) 0.0672(12) Uani 1 2 d S
H8A H 0.6238 0.3077 0.0861 0.101 Uiso 0.50 1 d PR
H8B H 0.6168 0.1263 0.1836 0.101 Uiso 0.50 1 d PR
H8C H 0.6107 0.3160 0.2689 0.101 Uiso 0.50 1 d PR
C4 C 0.5034(2) 0.2500 -0.0074(5) 0.0585(11) Uani 1 2 d S
C7 C 0.51037(19) 0.2500 0.4307(4) 0.0542(10) Uani 1 2 d S
H7A H 0.5359 0.3603 0.4476 0.081 Uiso 0.50 1 d PR
H7B H 0.5397 0.1462 0.4440 0.081 Uiso 0.50 1 d PR
H7C H 0.4738 0.2500 0.5058 0.081 Uiso 1 2 d SR
C9 C 0.5503(2) 0.2500 -0.1443(5) 0.0815(15) Uani 1 2 d S
H9A H 0.5777 0.3587 -0.1421 0.122 Uiso 0.50 1 d PR
H9B H 0.5244 0.2500 -0.2406 0.122 Uiso 1 2 d SR
H9C H 0.5793 0.1444 -0.1392 0.122 Uiso 0.50 1 d PR
N2 N 0.19342(14) 0.2500 0.8928(4) 0.0522(8) Uani 1 2 d S
H2A H 0.1773 0.3521 0.9274 0.063 Uiso 0.50 1 calc PR
H2B H 0.1764 0.1479 0.9252 0.063 Uiso 0.50 1 calc PR
N1 N 0.26854(10) 0.0969(3) 0.7437(3) 0.0549(7) Uani 1 1 d .
H1A H 0.2525 -0.0054 0.7782 0.066 Uiso 1 1 calc R
H1B H 0.3016 0.0972 0.6767 0.066 Uiso 1 1 calc R
C10 C 0.24292(17) 0.2500 0.7926(5) 0.0457(9) Uani 1 2 d S

loop_
_atom_site_aniso_label
_atom_site_aniso_U_11
_atom_site_aniso_U_22
_atom_site_aniso_U_33
_atom_site_aniso_U_23
_atom_site_aniso_U_13
_atom_site_aniso_U_12
S1 0.0425(5) 0.0312(5) 0.0680(7) 0.000 -0.0022(5) 0.000
O1 0.0515(11) 0.0297(10) 0.0666(13) 0.0049(8) 0.0012(9) 0.0016(7)
O2 0.0407(14) 0.0338(14) 0.093(2) 0.000 -0.0140(14) 0.000
C2 0.048(2) 0.0250(17) 0.052(2) 0.000 -0.0043(18) 0.000
C1 0.049(2) 0.0265(18) 0.054(2) 0.000 -0.0065(18) 0.000
C6 0.062(3) 0.044(2) 0.062(3) 0.000 -0.016(2) 0.000
C5 0.088(3) 0.050(3) 0.051(3) 0.000 -0.012(3) 0.000
C3 0.052(2) 0.031(2) 0.065(3) 0.000 -0.001(2) 0.000
C8 0.056(3) 0.061(3) 0.085(3) 0.000 0.007(2) 0.000
C4 0.078(3) 0.035(2) 0.062(3) 0.000 0.010(2) 0.000
C7 0.050(2) 0.048(2) 0.064(3) 0.000 -0.006(2) 0.000
C9 0.117(4) 0.066(3) 0.061(3) 0.000 0.020(3) 0.000
N2 0.0539(19) 0.0275(16) 0.075(2) 0.000 0.0145(18) 0.000
N1 0.0518(13) 0.0295(12) 0.0833(18) 0.0014(10) 0.0176(12) 0.0003(10)
C10 0.041(2) 0.033(2) 0.064(3) 0.000 0.000(2) 0.000

loop_
_atom_type_symbol
_atom_type_description
_atom_type_scat_dispersion_real
_atom_type_scat_dispersion_imag
_atom_type_scat_source
C C 0.0033 0.0016 'International Tables Vol C Tables 4.2.6.8 and 6.1.1.4'
H H 0.0000 0.0000 'International Tables Vol C Tables 4.2.6.8 and 6.1.1.4'
N N 0.0061 0.0033 'International Tables Vol C Tables 4.2.6.8 and 6.1.1.4'
O O 0.0106 0.0060 'International Tables Vol C Tables 4.2.6.8 and 6.1.1.4'
S S 0.1246 0.1234 'International Tables Vol C Tables 4.2.6.8 and 6.1.1.4'

loop_
_geom_angle_atom_site_label_1
_geom_angle_atom_site_label_2
_geom_angle_atom_site_label_3
_geom_angle
_geom_angle_site_symmetry_1
_geom_angle_site_symmetry_3
O2 S1 O1 111.33(9) . 8_565
O2 S1 O1 111.33(9) . .
O1 S1 O1 111.45(15) 8_565 .
O2 S1 C1 106.83(18) . .
O1 S1 C1 107.83(9) 8_565 .
O1 S1 C1 107.83(9) . .
C1 C2 C3 118.9(3) . .
C1 C2 C7 122.9(3) . .
C3 C2 C7 118.2(3) . .
C6 C1 C2 120.9(3) . .
C6 C1 S1 117.3(3) . .
C2 C1 S1 121.8(3) . .
C5 C6 C1 119.4(4) . .
C6 C5 C4 121.4(4) . .
C4 C3 C2 120.0(3) . .
C4 C3 C8 119.6(4) . .
C2 C3 C8 120.4(4) . .
C5 C4 C3 119.2(4) . .
C5 C4 C9 119.4(4) . .
C3 C4 C9 121.4(4) . .
N2 C10 N1 120.15(17) . 8_565
N2 C10 N1 120.15(17) . .
N1 C10 N1 119.7(3) 8_565 .

loop_
_geom_bond_atom_site_label_1
_geom_bond_atom_site_label_2
_geom_bond_distance
_geom_bond_site_symmetry_2
S1 O2 1.458(2) .
S1 O1 1.4631(17) 8_565
S1 O1 1.4631(17) .
S1 C1 1.763(4) .
C2 C1 1.399(5) .
C2 C3 1.408(5) .
C2 C7 1.493(5) .
C1 C6 1.390(5) .
C6 C5 1.377(6) .
C5 C4 1.393(6) .
C3 C4 1.400(5) .
C3 C8 1.494(5) .
C4 C9 1.510(6) .
N2 C10 1.316(4) .
N1 C10 1.322(3) .
C10 N1 1.322(3) 8_565
